data_2203038
loop_
_publ_author_name
'Ben Smail, Ridha'
'Jouini, Tahar'

_publ_section_title
;Na~4~Ni~5~[(As~1{-~<i>x</i>}P~<i>x~</i>)O~4~]~2~[(As~2<i>y~</i>P~2{-~2<i>y</i>})O~7~]~2~
 (<i>x</i> = 0.27 and <i>y</i> = 0.295)
;
_journal_issue 1
_journal_name_full 'Acta Crystallographica Section E'
_journal_page_first i1
_journal_page_last i2
_journal_paper_doi 10.1107/S1600536803027375
_journal_volume 60
_journal_year 2004
_chemical_formula_iupac 'Na4 Ni5 [(As0.73, P0.27) O4]2 [(As0.59 , P1.41) O7]2'
_chemical_formula_moiety 'As2.64 Na4 Ni5 O22 P3.36'
_chemical_formula_structural 'Na4 Ni5 [(As0.73, P0.27) O4]2 [(As0.59 , P1.41) O7]2'
_chemical_formula_sum 'As2.64 Na4 Ni5 O22 P3.36'
_chemical_formula_weight 1039.26
_chemical_name_systematic
;
tetrasodium pentanickel arsenic-phosphorus (2.67/3.35) twentytwooxide
;
_space_group_IT_number 14
_symmetry_cell_setting monoclinic
_symmetry_space_group_name_Hall '-P 2yab'
_symmetry_space_group_name_H-M 'P 1 21/a 1'
_atom_sites_solution_primary direct
_atom_sites_solution_secondary difmap
_audit_creation_method SHELXL-97
_cell_angle_alpha 90.00
_cell_angle_beta 103.770(10)
_cell_angle_gamma 90.00
_cell_formula_units_Z 2
_cell_length_a 10.676(2)
_cell_length_b 6.7160(10)
_cell_length_c 12.812(2)
_cell_measurement_reflns_used 25
_cell_measurement_temperature 293(2)
_cell_measurement_theta_max 15
_cell_measurement_theta_min 10.35
_cell_volume 892.2(3)
_computing_cell_refinement 'CAD-4 EXPRESS '
_computing_data_collection 'CAD-4 EXPRESS (Duisenberg, 1992; Mac\'i\<cek & Yordanov, 1992)'
_computing_data_reduction 'XCAD4 (Harms & Wocadlo, 1995)'
_computing_molecular_graphics 'DIAMOND (Brandenburg, 1998)'
_computing_publication_material SHELXL97
_computing_structure_refinement 'SHELXL97 (Sheldrick, 1997)'
_computing_structure_solution 'SHELXS97 (Sheldrick, 1990)'
_diffrn_ambient_temperature 293(2)
_diffrn_measured_fraction_theta_full 0.999
_diffrn_measured_fraction_theta_max 0.999
_diffrn_measurement_device_type 'Enraf-Nonius CAD-4'
_diffrn_measurement_method \w/2\q
_diffrn_radiation_monochromator graphite
_diffrn_radiation_source 'fine-focus sealed tube'
_diffrn_radiation_type MoK\a
_diffrn_radiation_wavelength 0.71073
_diffrn_reflns_av_R_equivalents 0.0118
_diffrn_reflns_av_sigmaI/netI 0.0255
_diffrn_reflns_limit_h_max 13
_diffrn_reflns_limit_h_min 0
_diffrn_reflns_limit_k_max 8
_diffrn_reflns_limit_k_min 0
_diffrn_reflns_limit_l_max 15
_diffrn_reflns_limit_l_min -16
_diffrn_reflns_number 2051
_diffrn_reflns_theta_full 26.96
_diffrn_reflns_theta_max 26.96
_diffrn_reflns_theta_min 3.27
_diffrn_standards_decay_% 0.98
_diffrn_standards_interval_time 120
_diffrn_standards_number 2
_exptl_absorpt_coefficient_mu 10.560
_exptl_absorpt_correction_T_max 0.784
_exptl_absorpt_correction_T_min 0.368
_exptl_absorpt_correction_type psi-scan
_exptl_absorpt_process_details '(North et al., 1968)'
_exptl_crystal_colour brown
_exptl_crystal_density_diffrn 3.868
_exptl_crystal_density_method 'not measured'
_exptl_crystal_description parallelepiped
_exptl_crystal_F_000 995
_exptl_crystal_size_max 0.201
_exptl_crystal_size_mid 0.082
_exptl_crystal_size_min 0.023
_refine_diff_density_max 0.614
_refine_diff_density_min -0.717
_refine_ls_extinction_coef 0.0013(2)
_refine_ls_extinction_expression Fc^*^=kFc[1+0.001xFc^2^\l^3^/sin(2\q)]^-1/4^
_refine_ls_extinction_method SHELXL97
_refine_ls_goodness_of_fit_ref 1.095
_refine_ls_number_parameters 187
_refine_ls_number_reflns 1942
_refine_ls_number_restraints 4
_refine_ls_restrained_S_all 1.094
_refine_ls_R_factor_all 0.0325
_refine_ls_R_factor_gt 0.0241
_refine_ls_shift/su_max 0.032
_refine_ls_shift/su_mean 0.005
_refine_ls_structure_factor_coef Fsqd
_refine_ls_weighting_details 'calc w = 1/[\s^2^(Fo^2^)+(0.0309P)^2^+1.9015P] where P = (Fo^2^+2Fc^2^)/3'
_refine_ls_weighting_scheme calc
_refine_ls_wR_factor_gt 0.0622
_refine_ls_wR_factor_ref 0.0652
_reflns_number_gt 1672
_reflns_number_total 1942
_reflns_threshold_expression I>2\s(I)
_cod_data_source_file br6129.cif
_cod_data_source_block I
_cod_original_sg_symbol_H-M 'P 21/a'
_cod_database_code 2203038
_cod_database_fobs_code 2203038

loop_
_symmetry_equiv_pos_as_xyz
'x, y, z'
'-x+1/2, y+1/2, -z'
'-x, -y, -z'
'x-1/2, -y-1/2, z'

loop_
_atom_site_label
_atom_site_fract_x
_atom_site_fract_y
_atom_site_fract_z
_atom_site_U_iso_or_equiv
_atom_site_adp_type
_atom_site_calc_flag
_atom_site_refinement_flags
_atom_site_occupancy
_atom_site_type_symbol
Ni1 0.0000 0.0000 0.5000 0.00915(17) Uani d S 1 Ni
Ni2 0.19757(5) 0.01111(8) 0.16483(4) 0.01275(15) Uani d . 1 Ni
Ni3 0.21707(5) 0.23704(7) 0.36451(4) 0.00782(14) Uani d . 1 Ni
As1 0.08907(7) 0.20966(11) 0.91873(6) 0.0093(3) Uani d P 0.250(10) As
P1 0.08907(7) 0.20966(11) 0.91873(6) 0.0093(3) Uani d P 0.75(2) P
As2 0.93149(6) 0.10195(10) 0.24501(5) 0.0071(2) Uani d P 0.340(10) As
P2 0.93149(6) 0.10195(10) 0.24501(5) 0.0071(2) Uani d P 0.66(2) P
As3 0.27348(4) 0.23408(7) 0.58506(4) 0.00626(17) Uani d P 0.730(10) As
P3 0.27348(4) 0.23408(7) 0.58506(4) 0.00626(17) Uani d P 0.27(2) P
Na1 0.62987(19) 0.0226(3) 0.14797(15) 0.0220(4) Uani d . 1 Na
Na2 0.5442(3) 0.0767(7) 0.6627(7) 0.0311(14) Uani d P 0.84(2) Na
Na2' 0.5314(17) 0.018(4) 0.605(4) 0.030(8) Uani d P 0.16(2) Na
O1 0.1336(3) 0.2085(4) 0.4930(2) 0.0100(6) Uani d . 1 O
O2 0.3311(3) 0.2314(4) 0.2571(2) 0.0114(6) Uani d . 1 O
O3 0.7598(3) 0.0742(4) 0.6610(2) 0.0120(6) Uani d . 1 O
O4 0.3262(3) 0.0379(4) 0.6576(2) 0.0121(6) Uani d . 1 O
O5 0.8679(3) 0.2285(4) 0.4989(2) 0.0103(6) Uani d . 1 O
O6 0.9392(3) 0.2021(4) 0.8880(3) 0.0178(7) Uani d . 1 O
O7 0.0633(3) 0.1958(4) 0.2318(2) 0.0120(6) Uani d . 1 O
O8 0.1514(3) 0.2014(5) 0.0391(2) 0.0188(7) Uani d . 1 O
O9 0.6368(3) 0.1135(5) 0.8602(3) 0.0219(7) Uani d . 1 O
O10 0.0479(3) 0.0556(5) 0.6634(2) 0.0136(6) Uani d . 1 O
O11 0.1402(3) 0.0038(4) 0.8694(2) 0.0139(6) Uani d . 1 O

loop_
_atom_site_aniso_label
_atom_site_aniso_U_11
_atom_site_aniso_U_22
_atom_site_aniso_U_33
_atom_site_aniso_U_12
_atom_site_aniso_U_13
_atom_site_aniso_U_23
Ni1 0.0085(3) 0.0095(3) 0.0096(3) 0.0001(3) 0.0024(3) -0.0002(3)
Ni2 0.0138(3) 0.0112(3) 0.0128(3) 0.0005(2) 0.0023(2) -0.0011(2)
Ni3 0.0075(3) 0.0092(3) 0.0068(3) -0.00033(19) 0.00181(19) -0.00006(18)
As1 0.0107(4) 0.0087(4) 0.0086(4) -0.0009(3) 0.0023(3) -0.0002(3)
P1 0.0107(4) 0.0087(4) 0.0086(4) -0.0009(3) 0.0023(3) -0.0002(3)
As2 0.0066(3) 0.0080(4) 0.0066(3) 0.0003(2) 0.0018(2) 0.0001(2)
P2 0.0066(3) 0.0080(4) 0.0066(3) 0.0003(2) 0.0018(2) 0.0001(2)
As3 0.0064(3) 0.0058(3) 0.0065(3) -0.00081(17) 0.00136(17) -0.00039(17)
P3 0.0064(3) 0.0058(3) 0.0065(3) -0.00081(17) 0.00136(17) -0.00039(17)
Na1 0.0294(10) 0.0156(9) 0.0196(9) -0.0046(8) 0.0033(8) -0.0025(7)
Na2 0.0148(12) 0.0264(17) 0.053(4) 0.0004(11) 0.0091(15) 0.010(2)
Na2' 0.009(7) 0.032(11) 0.051(19) 0.011(6) 0.012(8) 0.017(12)
O1 0.0083(13) 0.0128(14) 0.0092(13) -0.0017(11) 0.0028(11) 0.0016(11)
O2 0.0132(14) 0.0095(14) 0.0130(14) -0.0028(11) 0.0061(11) -0.0003(11)
O3 0.0138(14) 0.0097(13) 0.0128(14) 0.0025(12) 0.0037(11) -0.0007(12)
O4 0.0143(14) 0.0085(14) 0.0138(14) -0.0009(11) 0.0037(12) -0.0018(11)
O5 0.0102(13) 0.0124(14) 0.0080(13) 0.0017(11) 0.0019(11) 0.0015(11)
O6 0.0168(15) 0.0133(15) 0.0216(16) -0.0010(12) 0.0010(13) -0.0019(12)
O7 0.0108(14) 0.0119(14) 0.0130(14) 0.0002(11) 0.0023(11) 0.0013(11)
O8 0.0233(17) 0.0178(16) 0.0143(15) -0.0001(13) 0.0029(13) 0.0017(12)
O9 0.0254(17) 0.0162(16) 0.0238(17) 0.0069(14) 0.0051(14) -0.0036(13)
O10 0.0128(14) 0.0170(15) 0.0105(13) 0.0004(12) 0.0017(11) 0.0013(12)
O11 0.0121(14) 0.0156(15) 0.0146(14) 0.0048(12) 0.0041(12) -0.0025(12)

loop_
_atom_type_symbol
_atom_type_description
_atom_type_scat_dispersion_real
_atom_type_scat_dispersion_imag
_atom_type_scat_source
Na Na 0.0362 0.0249 'International Tables Vol C Tables 4.2.6.8 and 6.1.1.4'
Ni Ni 0.3393 1.1124 'International Tables Vol C Tables 4.2.6.8 and 6.1.1.4'
O O 0.0106 0.0060 'International Tables Vol C Tables 4.2.6.8 and 6.1.1.4'
P P 0.1023 0.0942 'International Tables Vol C Tables 4.2.6.8 and 6.1.1.4'
As As 0.0499 2.0058 'International Tables Vol C Tables 4.2.6.8 and 6.1.1.4'

loop_
_geom_angle_atom_site_label_1
_geom_angle_atom_site_label_2
_geom_angle_atom_site_label_3
_geom_angle_site_symmetry_1
_geom_angle_site_symmetry_3
_geom_angle
_geom_angle_publ_flag
O1 Ni1 O1 3_556 . 180.00(17) n
O1 Ni1 O10 3_556 . 95.03(11) n
O1 Ni1 O10 . . 84.97(11) n
O1 Ni1 O10 3_556 3_556 84.97(11) n
O1 Ni1 O10 . 3_556 95.03(11) n
O10 Ni1 O10 . 3_556 180.0 n
O1 Ni1 O5 3_556 1_455 91.55(11) n
O1 Ni1 O5 . 1_455 88.45(11) n
O10 Ni1 O5 . 1_455 82.99(11) n
O10 Ni1 O5 3_556 1_455 97.01(11) n
O1 Ni1 O5 3_556 3_656 88.45(11) n
O1 Ni1 O5 . 3_656 91.55(11) n
O10 Ni1 O5 . 3_656 97.01(11) n
O10 Ni1 O5 3_556 3_656 82.99(11) n
O5 Ni1 O5 1_455 3_656 180.0000(10) n
O8 Ni2 O6 . 3_656 99.18(13) n
O8 Ni2 O9 . 3_656 100.89(13) n
O6 Ni2 O9 3_656 3_656 103.71(13) n
O8 Ni2 O2 . . 90.41(12) n
O6 Ni2 O2 3_656 . 166.58(12) n
O9 Ni2 O2 3_656 . 83.45(12) n
O8 Ni2 O7 . . 84.12(12) n
O6 Ni2 O7 3_656 . 92.49(12) n
O9 Ni2 O7 3_656 . 161.90(12) n
O2 Ni2 O7 . . 79.10(11) n
O8 Ni2 O3 . 3_656 155.06(12) n
O6 Ni2 O3 3_656 3_656 96.33(12) n
O9 Ni2 O3 3_656 3_656 94.21(12) n
O2 Ni2 O3 . 3_656 71.59(10) n
O7 Ni2 O3 . 3_656 75.78(10) n
O2 Ni3 O1 . . 167.81(11) n
O2 Ni3 O5 . 4_565 95.28(11) n
O1 Ni3 O5 . 4_565 75.21(11) n
O2 Ni3 O4 . 2_556 94.29(11) n
O1 Ni3 O4 . 2_556 94.32(11) n
O5 Ni3 O4 4_565 2_556 96.23(11) n
O2 Ni3 O7 . . 85.87(11) n
O1 Ni3 O7 . . 103.48(11) n
O5 Ni3 O7 4_565 . 178.30(11) n
O4 Ni3 O7 2_556 . 84.92(11) n
O2 Ni3 O3 . 3_656 76.70(11) n
O1 Ni3 O3 . 3_656 96.83(11) n
O5 Ni3 O3 4_565 3_656 98.11(11) n
O4 Ni3 O3 2_556 3_656 163.68(11) n
O7 Ni3 O3 . 3_656 80.92(11) n
O8 As/P1 O9 1_556 4_565 113.61(18) n
O8 As/P1 O6 1_556 1_455 115.41(18) n
O9 As/P1 O6 4_565 1_455 109.80(17) n
O8 As/P1 O11 1_556 . 104.45(16) n
O9 As/P1 O11 4_565 . 106.07(16) n
O6 As/P1 O11 1_455 . 106.69(16) n
O10 As/P2 O2 3_656 4_665 112.59(15) n
O10 As/P2 O7 3_656 1_655 112.37(15) n
O2 As/P2 O7 4_665 1_655 111.60(15) n
O10 As/P2 O11 3_656 3_656 109.30(16) n
O2 As/P2 O11 4_665 3_656 102.14(15) n
O7 As/P2 O11 1_655 3_656 108.24(15) n
O4 As/P3 O3 . 4_565 111.25(14) n
O4 As/P3 O1 . . 116.50(14) n
O3 As/P3 O1 4_565 . 107.91(14) n
O4 As/P3 O5 . 4_565 108.37(14) n
O3 As/P3 O5 4_565 4_565 115.09(14) n
O1 As/P3 O5 . 4_565 97.23(13) n

loop_
_geom_bond_atom_site_label_1
_geom_bond_atom_site_label_2
_geom_bond_site_symmetry_2
_geom_bond_distance
_geom_bond_publ_flag
Ni1 O1 3_556 2.016(3) n
Ni1 O1 . 2.016(3) n
Ni1 O10 . 2.068(3) n
Ni1 O10 3_556 2.068(3) n
Ni1 O5 1_455 2.082(3) n
Ni1 O5 3_656 2.082(3) n
Ni2 O8 . 2.023(3) n
Ni2 O6 3_656 2.042(3) n
Ni2 O9 3_656 2.049(3) n
Ni2 O2 . 2.195(3) n
Ni2 O7 . 2.217(3) n
Ni2 O3 3_656 2.243(3) n
Ni3 O2 . 2.042(3) n
Ni3 O1 . 2.059(3) n
Ni3 O5 4_565 2.071(3) n
Ni3 O4 2_556 2.077(3) n
Ni3 O7 . 2.081(3) n
Ni3 O3 3_656 2.139(3) n
As/P1 O8 1_556 1.528(3) y
As/P1 O9 4_565 1.554(3) y
As/P1 O6 1_455 1.555(3) y
As/P1 O11 . 1.666(3) y
As/P2 O10 3_656 1.556(3) y
As/P2 O2 4_665 1.583(3) y
As/P2 O7 1_655 1.587(3) y
As/P2 O11 3_656 1.644(3) y
As/P3 O4 . 1.633(3) y
As/P3 O3 4_565 1.642(3) y
As/P3 O1 . 1.677(3) y
As/P3 O5 4_565 1.682(3) y
Na1 O6 2_646 2.287(3) y
Na1 O8 4_665 2.364(4) y
Na1 O7 4_665 2.366(3) y
Na1 O4 3_656 2.456(3) y
Na1 O11 3_656 2.523(4) y
Na1 O2 4_665 2.805(3) y
Na1 O9 3_656 2.968(4) y
Na2 O3 . 2.307(4) n
Na2 O4 . 2.327(4) n
Na2 O10 4_665 2.469(6) n
Na2 O9 . 2.501(9) n
Na2 O2 3_656 2.542(4) n
Na2 O5 4_565 2.789(5) n
Na2 O1 4_665 2.951(6) n
Na2' O3 . 2.40(2) n
Na2' O4 . 2.444(18) n
Na2' O5 4_565 2.580(15) n
Na2' O2 3_656 2.619(19) n
Na2' O1 4_665 2.713(16) n
Na2' O5 2_646 2.72(4) n
Na2' O1 2_546 2.82(4) n
Na2' O10 4_665 2.95(4) n
